data_2005351
loop_
_publ_author_name
'Robinson, B. H.'
'Simpson, J.'
'Wilson, D. J.'

_publ_section_title
;1-(<i>R</i>)-{2-[1-(<i>R</i>)-(<i>N</i>,<i>N</i>-Dimethylamino)ethyl]-1,1'-(<i>S</i>,<i>S</i>)-biferrocen-2'-yl}ethyl-<i>N</i>,<i>N</i>-dimethylammonium
 Trichloro(dimethyl sulfoxide-<i>S</i>)platinate(II)
;
_journal_issue 9
_journal_name_full 'Acta Crystallographica Section C'
_journal_page_first 2196
_journal_page_last 2198
_journal_paper_doi 10.1107/S0108270196004118
_journal_volume 52
_journal_year 1996
_chemical_formula_iupac '[Fe2 (C5 H5)2 (C18 H27 N2)][Pt Cl3 (C2 H6 O S)]'
_chemical_formula_sum 'C30 H43 Cl3 Fe2 N2 O Pt S'
_chemical_formula_weight 892.86
_chemical_name_systematic
;
2[1-(R)-(N,N-dimethylamino)-ethyl],2'[1-(R)(N,N-dimethylammonium)-ethyl]
-1,1'(S,S)biferrocene trichloro(dimethylsulfoxide)platinate(II).
 ?
;
_space_group_IT_number 4
_symmetry_cell_setting monoclinic
_symmetry_space_group_name_Hall 'P 2yb'
_symmetry_space_group_name_H-M 'P 1 21 1'
_audit_creation_method SHELXL
_cell_angle_alpha 90.00
_cell_angle_beta 117.63(2)
_cell_angle_gamma 90.00
_cell_formula_units_Z 2
_cell_length_a 13.314(8)
_cell_length_b 9.983(5)
_cell_length_c 13.450(7)
_cell_measurement_reflns_used 19
_cell_measurement_temperature 158(2)
_cell_measurement_theta_max 27.877
_cell_measurement_theta_min 9.478
_cell_volume 1583.8(15)
_computing_cell_refinement XSCANS
_computing_data_collection 'XSCANS (Siemens, 1994)'
_computing_data_reduction XSCANS
_computing_molecular_graphics 'ORTEP (Johnson, 1976)'
_computing_structure_refinement 'SHELXL93 (Sheldrick, 1993)'
_computing_structure_solution 'SHELXS86 (Sheldrick, 1985)'
_diffrn_ambient_temperature 158(2)
_diffrn_measurement_device 'Siemens P4'
_diffrn_measurement_method '\w scans'
_diffrn_radiation_monochromator graphite
_diffrn_radiation_source 'fine-focus sealed tube'
_diffrn_radiation_type MoK\a
_diffrn_radiation_wavelength 0.71073
_diffrn_reflns_av_R_equivalents 0.0464
_diffrn_reflns_av_sigmaI/netI 0.1036
_diffrn_reflns_limit_h_max 14
_diffrn_reflns_limit_h_min -12
_diffrn_reflns_limit_k_max 10
_diffrn_reflns_limit_k_min 0
_diffrn_reflns_limit_l_max 12
_diffrn_reflns_limit_l_min -14
_diffrn_reflns_number 2348
_diffrn_reflns_theta_max 22.49
_diffrn_reflns_theta_min 2.66
_diffrn_standards_decay_% 4.21
_diffrn_standards_interval_count 97
_diffrn_standards_number 3
_exptl_absorpt_coefficient_mu 5.656
_exptl_absorpt_correction_T_max 0.537
_exptl_absorpt_correction_T_min 0.301
_exptl_absorpt_correction_type 'empirical \y scans (Sheldrick, 1990)'
_exptl_crystal_colour orange
_exptl_crystal_density_diffrn 1.872
_exptl_crystal_description 'irregular prism'
_exptl_crystal_F_000 884
_exptl_crystal_size_max .4
_exptl_crystal_size_mid .25
_exptl_crystal_size_min .1
_refine_diff_density_max 1.575
_refine_diff_density_min -1.484
_refine_ls_abs_structure_details 'Flack (1983)'
_refine_ls_abs_structure_Flack -0.01(2)
_refine_ls_extinction_method none
_refine_ls_goodness_of_fit_all 0.941
_refine_ls_goodness_of_fit_obs 1.024
_refine_ls_matrix_type full
_refine_ls_number_parameters 259
_refine_ls_number_reflns 2191
_refine_ls_number_restraints 49
_refine_ls_restrained_S_all 0.932
_refine_ls_restrained_S_obs 1.012
_refine_ls_R_factor_all 0.0621
_refine_ls_R_factor_obs 0.0489
_refine_ls_shift/esd_max -0.003
_refine_ls_shift/esd_mean 0.000
_refine_ls_structure_factor_coef Fsqd
_refine_ls_weighting_details 'w = 1/[\s^2^(Fo^2^)+(0.0546P)^2^] where P=(Fo^2^+2Fc^2^)/3'
_refine_ls_weighting_scheme calc
_refine_ls_wR_factor_all 0.1097
_refine_ls_wR_factor_obs 0.1060
_reflns_number_observed 1776
_reflns_number_total 2191
_reflns_observed_criterion >2sigma(I)
_cod_data_source_file fg1112.cif
_cod_data_source_block bifpt
_cod_depositor_comments
;
The following automatic conversions were performed:
'_symmetry_cell_setting' value 'Monoclinic' changed to 'monoclinic'
according to '/home/saulius/struct/CIF-dictionaries/cif_core.dic'
dictionary named 'cif_core.dic' version 2.4.1 from 2010-06-29.

Automatic conversion script
Id: cif_fix_enum 1527 2010-12-29 10:47:43Z saulius 

The following automatic conversions were performed:

'_symmetry_cell_setting' value 'Monoclinic' changed to 'monoclinic'
according to /home/saulius/struct/CIF-dictionaries/cif_core.dic
dictionary named 'cif_core.dic' version 2.4.1 from 2010-06-29.

Automatic conversion script
Id: cif_fix_values 1715 2011-07-08 13:25:40Z adriana 

The following automatic conversions were performed:

'_refine_ls_weighting_scheme' value 'calc w =
1/[\s^2^(Fo^2^)+(0.0546P)^2^] where P=(Fo^2^+2Fc^2^)/3' was changed
to 'calc'. New tag '_refine_ls_weighting_details' was created. The
value of the new tag was set to 'w = 1/[\s^2^(Fo^2^)+(0.0546P)^2^]
where P=(Fo^2^+2Fc^2^)/3'.

Automatic conversion script
Id: cif_fix_values 3143 2015-03-26 13:38:13Z robertas 
;
_cod_original_cell_volume 1583.7(15)
_cod_original_sg_symbol_H-M 'P 21'
_cod_database_code 2005351
_cod_database_fobs_code 2005351

loop_
_symmetry_equiv_pos_as_xyz
'x, y, z'
'-x, y+1/2, -z'

loop_
_atom_site_aniso_label
_atom_site_aniso_U_11
_atom_site_aniso_U_22
_atom_site_aniso_U_33
_atom_site_aniso_U_12
_atom_site_aniso_U_13
_atom_site_aniso_U_23
Pt1 0.0163(4) 0.0169(4) 0.0180(4) -0.0005(6) 0.0046(3) 0.0008(6)
Cl1 0.026(3) 0.016(5) 0.042(3) 0.000(3) 0.017(3) -0.008(3)
Cl2 0.034(3) 0.030(5) 0.034(3) -0.006(3) 0.024(3) -0.006(3)
Cl3 0.024(3) 0.035(4) 0.016(3) -0.017(3) 0.004(3) -0.009(3)
S1 0.011(3) 0.018(3) 0.022(3) 0.000(3) 0.000(3) -0.003(3)
O1 0.026(9) 0.035(15) 0.035(9) 0.001(8) -0.001(8) -0.005(8)
C29 0.038(11) 0.043(11) 0.044(11) -0.008(8) 0.021(8) -0.007(9)
C30 0.037(10) 0.030(10) 0.036(10) 0.009(8) 0.021(8) -0.014(8)
C22 0.034(15) 0.042(16) 0.019(13) 0.011(13) 0.016(12) 0.001(12)
N1 0.017(5) 0.017(5) 0.017(5) 0.001(2) 0.008(3) 0.000(2)
C23 0.025(9) 0.035(10) 0.046(10) 0.011(8) 0.020(8) -0.004(8)
C24 0.018(13) 0.036(15) 0.032(14) 0.000(12) 0.016(12) 0.005(12)
Fe1 0.013(2) 0.024(2) 0.016(2) -0.002(2) 0.0043(15) 0.0009(15)
C26 0.034(14) 0.034(15) 0.011(11) -0.015(13) 0.008(11) -0.006(11)
N2 0.019(4) 0.019(4) 0.018(4) 0.001(2) 0.009(2) 0.000(2)
C27 0.023(8) 0.020(8) 0.018(8) 0.004(8) 0.005(7) 0.006(7)
C28 0.022(7) 0.023(8) 0.019(6) 0.005(6) 0.014(5) 0.001(6)
Fe2 0.017(2) 0.019(2) 0.014(2) 0.0009(15) 0.0051(14) -0.0005(14)

loop_
_atom_site_label
_atom_site_occupancy
_atom_site_fract_x
_atom_site_fract_y
_atom_site_fract_z
_atom_site_U_iso_or_equiv
_atom_site_thermal_displace_type
_atom_site_calc_flag
_atom_site_refinement_flags
_atom_site_type_symbol
Pt1 1 0.13252(7) 0.82336(10) 0.18220(6) 0.0183(2) Uani d . Pt
Cl1 1 0.2772(5) 0.7982(6) 0.1348(5) 0.028(2) Uani d . Cl
Cl2 1 -0.0101(5) 0.8501(8) 0.2322(5) 0.029(2) Uani d . Cl
Cl3 1 0.2481(5) 0.9526(6) 0.3362(4) 0.0272(15) Uani d . Cl
S1 1 0.0105(5) 0.7124(6) 0.0335(4) 0.0203(14) Uani d . S
O1 1 -0.0850(13) 0.7944(16) -0.0497(12) 0.038(5) Uani d . O
C29 1 -0.046(2) 0.572(3) 0.073(2) 0.041(8) Uani d U C
H29A 1 0.0079 0.5440 0.1488 0.062 Uiso calc R H
H29B 1 -0.0575 0.4980 0.0203 0.062 Uiso calc R H
H29C 1 -0.1180 0.5965 0.0699 0.062 Uiso calc R H
C30 1 0.074(2) 0.621(3) -0.040(2) 0.033(7) Uani d U C
H30A 1 0.12 0.546 0.007 0.049 Uiso calc R H
H30B 1 0.12 0.681 -0.06 0.049 Uiso calc R H
H30C 1 0.014 0.59 -0.110 0.049 Uiso calc R H
C1 1 0.3010(18) 0.777(2) 0.7166(18) 0.018(5) Uiso d . C
C2 1 0.2787(17) 0.737(2) 0.8061(17) 0.017(5) Uiso d . C
H2 1 0.2891 0.791 0.8685 0.020 Uiso calc R H
C3 1 0.2375(17) 0.601(2) 0.7850(17) 0.019(5) Uiso d . C
H3 1 0.2215 0.546 0.8337 0.023 Uiso calc R H
C4 1 0.2254(18) 0.565(2) 0.6796(17) 0.024(5) Uiso d . C
H4 1 0.1947 0.483 0.6417 0.029 Uiso calc R H
C5 1 0.2670(19) 0.672(2) 0.6385(19) 0.018(6) Uiso d . C
C21 1 0.2860(18) 0.674(2) 0.5346(18) 0.025(6) Uiso d . C
H21 1 0.2788 0.768 0.5068 0.030 Uiso calc R H
C22 1 0.1979(19) 0.587(3) 0.4411(17) 0.030(6) Uani d . C
H22A 1 0.235 0.506 0.432 0.045 Uiso calc R H
H22B 1 0.164 0.637 0.371 0.045 Uiso calc R H
H22C 1 0.138 0.56 0.461 0.045 Uiso calc R H
N1 1 0.4042(14) 0.6264(17) 0.5704(14) 0.017(4) Uani d U N
C23 1 0.423(2) 0.482(2) 0.593(2) 0.034(6) Uani d U C
H23A 1 0.504 0.464 0.63 0.051 Uiso calc R H
H23B 1 0.40 0.433 0.521 0.051 Uiso calc R H
H23C 1 0.39 0.453 0.64 0.051 Uiso calc R H
C24 1 0.4404(18) 0.664(3) 0.4865(19) 0.027(6) Uani d . C
H24A 1 0.45 0.762 0.486 0.041 Uiso calc R H
H24B 1 0.384 0.63 0.412 0.041 Uiso calc R H
H24C 1 0.514 0.62 0.506 0.041 Uiso calc R H
Fe1 1 0.1325(3) 0.7315(3) 0.6625(2) 0.0185(8) Uani d . Fe
C6 1 0.0463(18) 0.906(2) 0.6373(16) 0.016(5) Uiso d . C
H6 1 0.0811 0.990 0.6676 0.020 Uiso calc R H
C7 1 0.0072(16) 0.806(3) 0.6903(17) 0.025(6) Uiso d . C
H7 1 0.0088 0.817 0.7612 0.030 Uiso calc R H
C8 1 -0.0313(19) 0.697(3) 0.6252(19) 0.031(6) Uiso d . C
H8 1 -0.0581 0.617 0.6431 0.037 Uiso calc R H
C9 1 -0.0246(19) 0.722(3) 0.526(2) 0.030(6) Uiso d . C
H9 1 -0.0473 0.663 0.465 0.036 Uiso calc R H
C10 1 0.0215(16) 0.853(3) 0.5321(15) 0.020(5) Uiso d . C
H10 1 0.0332 0.896 0.4753 0.025 Uiso calc R H
C11 1 0.3488(18) 0.906(2) 0.7037(17) 0.020(5) Uiso d . C
C12 1 0.2898(19) 1.011(2) 0.6272(18) 0.016(6) Uiso d . C
H12 1 0.2101 1.018 0.5816 0.019 Uiso calc R H
C13 1 0.3735(17) 1.104(2) 0.6320(17) 0.022(5) Uiso d . C
H13 1 0.3588 1.182 0.5871 0.026 Uiso calc R H
C14 1 0.482(2) 1.062(3) 0.7142(18) 0.027(6) Uiso d . C
H14 1 0.5512 1.109 0.7381 0.033 Uiso calc R H
C15 1 0.4665(16) 0.937(2) 0.7539(16) 0.014(5) Uiso d . C
C25 1 0.5592(15) 0.846(3) 0.8349(14) 0.021(5) Uiso d . C
H25 1 0.5264 0.792 0.8754 0.025 Uiso calc R H
C26 1 0.6631(18) 0.914(2) 0.9215(16) 0.027(6) Uani d . C
H26A 1 0.728 0.852 0.948 0.040 Uiso calc R H
H26B 1 0.651 0.94 0.985 0.040 Uiso calc R H
H26C 1 0.679 0.993 0.889 0.040 Uiso calc R H
N2 1 0.5902(14) 0.7483(18) 0.7647(14) 0.018(3) Uani d U N
H2A 1 0.5228 0.7224 0.7035 0.022 Uiso calc R H
C27 1 0.6446(18) 0.626(2) 0.8284(17) 0.022(4) Uani d U C
H27A 1 0.604 0.596 0.869 0.033 Uiso calc R H
H27B 1 0.724 0.646 0.882 0.033 Uiso calc R H
H27C 1 0.642 0.556 0.7764 0.033 Uiso calc R H
C28 1 0.6624(16) 0.805(3) 0.7206(15) 0.020(4) Uani d U C
H28A 1 0.630 0.889 0.682 0.029 Uiso calc R H
H28B 1 0.668 0.742 0.668 0.029 Uiso calc R H
H28C 1 0.738 0.822 0.783 0.029 Uiso calc R H
Fe2 1 0.3810(2) 1.0795(3) 0.7879(2) 0.0174(7) Uani d . Fe
C16 1 0.3121(18) 1.078(2) 0.8968(17) 0.026(5) Uiso d . C
H16 1 0.2643 1.013 0.9043 0.031 Uiso calc R H
C17 1 0.2774(19) 1.194(2) 0.8278(18) 0.024(6) Uiso d . C
H17 1 0.2021 1.220 0.7776 0.029 Uiso calc R H
C18 1 0.3779(19) 1.261(3) 0.8495(19) 0.032(6) Uiso d . C
H18 1 0.3802 1.344 0.8165 0.039 Uiso calc R H
C19 1 0.470(2) 1.194(2) 0.9216(18) 0.025(6) Uiso d . C
H19 1 0.546 1.221 0.9466 0.031 Uiso calc R H
C20 1 0.435(2) 1.080(3) 0.954(2) 0.043(7) Uiso d . C
H20 1 0.482 1.013 1.004 0.052 Uiso calc R H

loop_
_atom_type_symbol
_atom_type_description
_atom_type_scat_dispersion_real
_atom_type_scat_dispersion_imag
_atom_type_scat_source
C C 0.0033 0.0016 'International Tables Vol C Tables 4.2.6.8 and 6.1.1.4'
H H 0.0000 0.0000 'International Tables Vol C Tables 4.2.6.8 and 6.1.1.4'
N N 0.0061 0.0033 'International Tables Vol C Tables 4.2.6.8 and 6.1.1.4'
O O 0.0106 0.0060 'International Tables Vol C Tables 4.2.6.8 and 6.1.1.4'
S S 0.1246 0.1234 'International Tables Vol C Tables 4.2.6.8 and 6.1.1.4'
Cl Cl 0.1484 0.1585 'International Tables Vol C Tables 4.2.6.8 and 6.1.1.4'
Fe Fe 0.3463 0.8444 'International Tables Vol C Tables 4.2.6.8 and 6.1.1.4'
Pt Pt -1.7033 8.3905 'International Tables Vol C Tables 4.2.6.8 and 6.1.1.4'

loop_
_geom_angle_atom_site_label_1
_geom_angle_atom_site_label_2
_geom_angle_atom_site_label_3
_geom_angle
_geom_angle_publ_flag
S1 Pt1 Cl1 93.0(2) yes
S1 Pt1 Cl2 87.9(2) yes
Cl1 Pt1 Cl2 179.1(2) yes
S1 Pt1 Cl3 175.0(2) yes
Cl1 Pt1 Cl3 90.8(2) yes
Cl2 Pt1 Cl3 88.3(2) yes
O1 S1 C29 109.0(11) ?
O1 S1 C30 108.7(11) ?
C29 S1 C30 97.3(12) ?
O1 S1 Pt1 114.8(7) ?
C29 S1 Pt1 111.3(9) ?
C30 S1 Pt1 114.4(9) ?
C5 C1 C2 107.7(18) ?
C5 C1 C11 124.8(19) ?
C2 C1 C11 127.6(19) ?
C5 C1 Fe1 69.5(13) ?
C2 C1 Fe1 67.5(12) ?
C11 C1 Fe1 127.2(14) ?
C1 C2 C3 107.8(18) ?
C1 C2 Fe1 71.6(12) ?
C3 C2 Fe1 71.0(12) ?
C4 C3 C2 107.2(19) ?
C4 C3 Fe1 68.5(13) ?
C2 C3 Fe1 67.5(12) ?
C3 C4 C5 109(2) ?
C3 C4 Fe1 71.3(13) ?
C5 C4 Fe1 70.7(13) ?
C1 C5 C4 108.5(19) ?
C1 C5 C21 123(2) ?
C4 C5 C21 128(2) ?
C1 C5 Fe1 70.6(13) ?
C4 C5 Fe1 68.3(12) ?
C21 C5 Fe1 131.8(16) ?
N1 C21 C5 107.3(17) ?
N1 C21 C22 112.0(18) ?
C5 C21 C22 110.7(18) ?
C24 N1 C23 109.0(18) ?
C24 N1 C21 110.1(16) ?
C23 N1 C21 115.4(17) ?
C2 Fe1 C7 109.2(8) ?
C2 Fe1 C4 69.1(9) ?
C7 Fe1 C4 143.1(9) ?
C2 Fe1 C8 134.0(9) ?
C7 Fe1 C8 38.8(9) ?
C4 Fe1 C8 114.8(10) ?
C2 Fe1 C6 110.9(9) ?
C7 Fe1 C6 42.3(9) ?
C4 Fe1 C6 174.6(8) ?
C8 Fe1 C6 69.3(9) ?
C2 Fe1 C9 174.2(8) ?
C7 Fe1 C9 66.0(9) ?
C4 Fe1 C9 112.5(10) ?
C8 Fe1 C9 40.2(8) ?
C6 Fe1 C9 68.0(9) ?
C2 Fe1 C5 68.4(9) ?
C7 Fe1 C5 174.9(10) ?
C4 Fe1 C5 41.0(9) ?
C8 Fe1 C5 146.0(9) ?
C6 Fe1 C5 133.7(9) ?
C9 Fe1 C5 116.7(9) ?
C2 Fe1 C3 41.5(9) ?
C7 Fe1 C3 113.5(8) ?
C4 Fe1 C3 40.1(8) ?
C8 Fe1 C3 110.1(9) ?
C6 Fe1 C3 143.1(8) ?
C9 Fe1 C3 136.3(9) ?
C5 Fe1 C3 67.9(9) ?
C2 Fe1 C1 40.9(8) ?
C7 Fe1 C1 135.5(9) ?
C4 Fe1 C1 68.4(9) ?
C8 Fe1 C1 173.7(9) ?
C6 Fe1 C1 107.9(8) ?
C9 Fe1 C1 144.8(9) ?
C5 Fe1 C1 39.8(8) ?
C3 Fe1 C1 68.4(8) ?
C2 Fe1 C10 141.9(8) ?
C7 Fe1 C10 67.4(8) ?
C4 Fe1 C10 137.1(8) ?
C8 Fe1 C10 68.3(9) ?
C6 Fe1 C10 39.9(8) ?
C9 Fe1 C10 40.4(9) ?
C5 Fe1 C10 111.5(8) ?
C3 Fe1 C10 176.4(8) ?
C1 Fe1 C10 113.6(8) ?
C10 C6 C7 105.2(19) ?
C10 C6 Fe1 72.0(13) ?
C7 C6 Fe1 68.3(12) ?
C8 C7 C6 110.7(18) ?
C8 C7 Fe1 71.2(14) ?
C6 C7 Fe1 69.4(11) ?
C7 C8 C9 107(2) ?
C7 C8 Fe1 70.0(13) ?
C9 C8 Fe1 70.6(13) ?
C8 C9 C10 109(2) ?
C8 C9 Fe1 69.1(13) ?
C10 C9 Fe1 71.0(12) ?
C6 C10 C9 107.4(19) ?
C6 C10 Fe1 68.1(11) ?
C9 C10 Fe1 68.6(13) ?
C12 C11 C15 108(2) ?
C12 C11 C1 126.9(19) ?
C15 C11 C1 124.6(19) ?
C12 C11 Fe2 71.1(13) ?
C15 C11 Fe2 69.4(12) ?
C1 C11 Fe2 132.6(14) ?
C11 C12 C13 106.7(19) ?
C11 C12 Fe2 67.8(12) ?
C13 C12 Fe2 70.4(12) ?
C14 C13 C12 109(2) ?
C14 C13 Fe2 67.6(12) ?
C12 C13 Fe2 68.8(12) ?
C15 C14 C13 107(2) ?
C15 C14 Fe2 69.3(11) ?
C13 C14 Fe2 71.9(12) ?
C14 C15 C11 109.2(19) ?
C14 C15 C25 126.3(19) ?
C11 C15 C25 124.5(19) ?
C14 C15 Fe2 69.6(12) ?
C11 C15 Fe2 69.0(12) ?
C25 C15 Fe2 128.5(14) ?
C26 C25 C15 116(2) ?
C26 C25 N2 110.4(16) ?
C15 C25 N2 107.4(14) ?
C28 N2 C27 108.6(16) ?
C28 N2 C25 114.8(17) ?
C27 N2 C25 111.5(15) ?
C19 Fe2 C18 39.1(9) ?
C19 Fe2 C20 40.4(10) ?
C18 Fe2 C20 66.6(11) ?
C19 Fe2 C11 152.7(9) ?
C18 Fe2 C11 167.6(9) ?
C20 Fe2 C11 120.2(11) ?
C19 Fe2 C15 116.9(9) ?
C18 Fe2 C15 149.5(9) ?
C20 Fe2 C15 107.9(10) ?
C11 Fe2 C15 41.6(8) ?
C19 Fe2 C14 104.1(10) ?
C18 Fe2 C14 115.6(10) ?
C20 Fe2 C14 125.1(10) ?
C11 Fe2 C14 70.2(9) ?
C15 Fe2 C14 41.1(9) ?
C19 Fe2 C17 68.5(9) ?
C18 Fe2 C17 40.5(9) ?
C20 Fe2 C17 69.0(10) ?
C11 Fe2 C17 129.6(9) ?
C15 Fe2 C17 168.5(9) ?
C14 Fe2 C17 149.8(9) ?
C19 Fe2 C12 163.7(9) ?
C18 Fe2 C12 128.7(9) ?
C20 Fe2 C12 155.2(10) ?
C11 Fe2 C12 41.1(9) ?
C15 Fe2 C12 69.0(8) ?
C14 Fe2 C12 69.8(9) ?
C17 Fe2 C12 108.8(9) ?
C19 Fe2 C16 68.6(9) ?
C18 Fe2 C16 66.9(9) ?
C20 Fe2 C16 41.6(9) ?
C11 Fe2 C16 110.4(9) ?
C15 Fe2 C16 130.2(9) ?
C14 Fe2 C16 165.8(9) ?
C17 Fe2 C16 40.4(9) ?
C12 Fe2 C16 120.5(9) ?
C19 Fe2 C13 125.2(9) ?
C18 Fe2 C13 108.2(9) ?
C20 Fe2 C13 162.7(9) ?
C11 Fe2 C13 68.4(9) ?
C15 Fe2 C13 67.6(8) ?
C14 Fe2 C13 40.5(8) ?
C17 Fe2 C13 118.6(9) ?
C12 Fe2 C13 40.7(8) ?
C16 Fe2 C13 153.5(8) ?
C17 C16 C20 107(2) ?
C17 C16 Fe2 69.3(12) ?
C20 C16 Fe2 67.1(12) ?
C18 C17 C16 105(2) ?
C18 C17 Fe2 68.0(13) ?
C16 C17 Fe2 70.3(13) ?
C19 C18 C17 112(2) ?
C19 C18 Fe2 70.3(15) ?
C17 C18 Fe2 71.5(14) ?
C18 C19 C20 108(2) ?
C18 C19 Fe2 70.6(15) ?
C20 C19 Fe2 70.1(15) ?
C19 C20 C16 108(2) ?
C19 C20 Fe2 69.5(14) ?
C16 C20 Fe2 71.3(13) ?

loop_
_geom_bond_atom_site_label_1
_geom_bond_atom_site_label_2
_geom_bond_distance
_geom_bond_publ_flag
Pt1 S1 2.202(6) yes
Pt1 Cl1 2.305(6) yes
Pt1 Cl2 2.306(5) no
Pt1 Cl3 2.316(6) yes
S1 O1 1.49(2) yes
S1 C29 1.78(3) yes
S1 C30 1.82(2) yes
C1 C5 1.40(3) ?
C1 C2 1.42(3) ?
C1 C11 1.49(3) ?
C1 Fe1 2.06(2) ?
C2 C3 1.44(3) ?
C2 Fe1 2.01(2) ?
C3 C4 1.40(3) ?
C3 Fe1 2.05(2) ?
C4 C5 1.43(3) ?
C4 Fe1 2.02(2) ?
C5 C21 1.53(3) ?
C5 Fe1 2.05(2) ?
C21 N1 1.49(3) ?
C21 C22 1.53(3) ?
N1 C24 1.47(2) ?
N1 C23 1.47(3) ?
Fe1 C7 2.01(2) ?
Fe1 C8 2.03(2) ?
Fe1 C6 2.03(2) ?
Fe1 C9 2.05(2) ?
Fe1 C10 2.08(2) ?
C6 C10 1.40(3) ?
C6 C7 1.46(3) ?
C7 C8 1.34(3) ?
C8 C9 1.40(3) ?
C9 C10 1.43(3) ?
C11 C12 1.42(3) ?
C11 C15 1.42(3) ?
C11 Fe2 2.00(2) ?
C12 C13 1.43(3) ?
C12 Fe2 2.05(2) ?
C13 C14 1.41(3) ?
C13 Fe2 2.07(2) ?
C14 C15 1.41(3) ?
C14 Fe2 2.01(2) ?
C15 C25 1.51(3) ?
C15 Fe2 2.01(2) ?
C25 C26 1.50(3) ?
C25 N2 1.54(3) ?
N2 C28 1.46(2) ?
N2 C27 1.47(3) ?
Fe2 C19 1.99(2) ?
Fe2 C18 2.00(3) ?
Fe2 C20 2.00(2) ?
Fe2 C17 2.04(2) ?
Fe2 C16 2.06(2) ?
C16 C17 1.42(3) ?
C16 C20 1.44(3) ?
C17 C18 1.40(3) ?
C18 C19 1.33(3) ?
C19 C20 1.38(3) ?
